data_2228201
loop_
_publ_author_name
'Li, He-Ping'
'Yang, Yun-Xia'
'Ng, Seik Weng'

_publ_section_title
;
 4-(4-Hydroxybenzoyl)phenol monohydrate
;
_journal_coeditor_code ZS2075
_journal_issue 11
_journal_name_full 'Acta Crystallographica Section E'
_journal_page_first o2867
_journal_paper_doi 10.1107/S1600536810041425
_journal_volume 66
_journal_year 2010
_chemical_formula_iupac 'C13 H10 O3, H2 O'
_chemical_formula_moiety 'C13 H10 O3, H2 O'
_chemical_formula_sum 'C13 H12 O4'
_chemical_formula_weight 232.23
_chemical_name_systematic
;
4-(4-Hydroxybenzoyl)phenol monohydrate
;
_space_group_IT_number 14
_symmetry_cell_setting monoclinic
_symmetry_space_group_name_Hall '-P 2ybc'
_symmetry_space_group_name_H-M 'P 1 21/c 1'
_atom_sites_solution_hydrogens geom
_atom_sites_solution_primary direct
_atom_sites_solution_secondary difmap
_audit_creation_method SHELXL-97
_cell_angle_alpha 90.00
_cell_angle_beta 94.5200(10)
_cell_angle_gamma 90.00
_cell_formula_units_Z 4
_cell_length_a 4.93980(10)
_cell_length_b 9.8273(2)
_cell_length_c 23.1446(4)
_cell_measurement_reflns_used 3494
_cell_measurement_temperature 293(2)
_cell_measurement_theta_max 27.2
_cell_measurement_theta_min 2.7
_cell_volume 1120.06(4)
_computing_cell_refinement 'SAINT (Bruker, 2007)'
_computing_data_collection 'APEX2 (Bruker, 2007)'
_computing_data_reduction 'SAINT (Bruker, 2007)'
_computing_molecular_graphics 'X-Seed (Barbour, 2001)'
_computing_publication_material 'publCIF (Westrip, 2010)'
_computing_structure_refinement 'SHELXL97 (Sheldrick, 2008)'
_computing_structure_solution 'SHELXS97 (Sheldrick, 2008)'
_diffrn_ambient_temperature 293(2)
_diffrn_measured_fraction_theta_full 0.999
_diffrn_measured_fraction_theta_max 0.999
_diffrn_measurement_device_type 'Bruker SMART APEX diffractometer'
_diffrn_measurement_method '\w scans'
_diffrn_radiation_monochromator graphite
_diffrn_radiation_source 'fine-focus sealed tube'
_diffrn_radiation_type MoK\a
_diffrn_radiation_wavelength 0.71073
_diffrn_reflns_av_R_equivalents 0.0166
_diffrn_reflns_av_sigmaI/netI 0.0175
_diffrn_reflns_limit_h_max 6
_diffrn_reflns_limit_h_min -6
_diffrn_reflns_limit_k_max 12
_diffrn_reflns_limit_k_min -11
_diffrn_reflns_limit_l_max 29
_diffrn_reflns_limit_l_min -29
_diffrn_reflns_number 8356
_diffrn_reflns_theta_full 27.50
_diffrn_reflns_theta_max 27.50
_diffrn_reflns_theta_min 1.77
_diffrn_standards_number 0
_exptl_absorpt_coefficient_mu 0.102
_exptl_absorpt_correction_type none
_exptl_crystal_colour Yellow
_exptl_crystal_density_diffrn 1.377
_exptl_crystal_density_method 'not measured'
_exptl_crystal_description Block
_exptl_crystal_F_000 488
_exptl_crystal_size_max 0.45
_exptl_crystal_size_mid 0.30
_exptl_crystal_size_min 0.05
_refine_diff_density_max 0.216
_refine_diff_density_min -0.173
_refine_ls_extinction_method none
_refine_ls_goodness_of_fit_ref 1.050
_refine_ls_hydrogen_treatment mixed
_refine_ls_matrix_type full
_refine_ls_number_parameters 170
_refine_ls_number_reflns 2572
_refine_ls_number_restraints 4
_refine_ls_restrained_S_all 1.049
_refine_ls_R_factor_all 0.0529
_refine_ls_R_factor_gt 0.0402
_refine_ls_shift/su_max 0.001
_refine_ls_shift/su_mean 0.001
_refine_ls_structure_factor_coef Fsqd
_refine_ls_weighting_details 'calc w=1/[\s^2^(Fo^2^)+(0.0574P)^2^+0.2426P] where P=(Fo^2^+2Fc^2^)/3'
_refine_ls_weighting_scheme calc
_refine_ls_wR_factor_gt 0.1117
_refine_ls_wR_factor_ref 0.1231
_reflns_number_gt 2016
_reflns_number_total 2572
_reflns_threshold_expression I>2\s(I)
_cod_data_source_file zs2075.cif
_cod_data_source_block I
_cod_original_sg_symbol_H-M 'P 21/c'
_cod_database_code 2228201
_cod_database_fobs_code 2228201

loop_
_symmetry_equiv_pos_as_xyz
'x, y, z'
'-x, y+1/2, -z+1/2'
'-x, -y, -z'
'x, -y-1/2, z-1/2'

loop_
_atom_site_type_symbol
_atom_site_label
_atom_site_fract_x
_atom_site_fract_y
_atom_site_fract_z
_atom_site_U_iso_or_equiv
_atom_site_adp_type
_atom_site_calc_flag
_atom_site_refinement_flags
_atom_site_occupancy
_atom_site_disorder_assembly
_atom_site_disorder_group
O O1 0.2714(2) 0.12226(11) 0.49586(5) 0.0570(3) Uani d D 1 . .
O O2 0.5003(3) 0.68859(12) 0.38317(5) 0.0671(4) Uani d . 1 . .
O O3 1.0143(3) 0.54977(14) 0.15066(5) 0.0634(3) Uani d D 1 . .
O O1W 0.1638(3) 0.86726(12) 0.43550(5) 0.0554(3) Uani d D 1 . .
C C1 0.5324(3) 0.57501(15) 0.36223(6) 0.0465(3) Uani d . 1 . .
C C2 0.4542(3) 0.45204(15) 0.39381(6) 0.0442(3) Uani d . 1 . .
C C3 0.2632(4) 0.46347(17) 0.43426(8) 0.0676(5) Uani d . 1 . .
H H3A 0.1772 0.5466 0.4387 0.081 Uiso calc R 1 . .
C C4 0.1979(4) 0.35531(17) 0.46788(8) 0.0668(5) Uani d . 1 . .
H H4 0.0674 0.3653 0.4944 0.080 Uiso calc R 1 . .
C C5 0.3249(3) 0.23209(15) 0.46244(6) 0.0454(3) Uani d . 1 . .
C C6 0.5141(3) 0.21717(16) 0.42219(7) 0.0536(4) Uani d . 1 . .
H H6 0.5993 0.1338 0.4180 0.064 Uiso calc R 1 . .
C C7 0.5768(3) 0.32592(16) 0.38821(6) 0.0508(4) Uani d . 1 . .
H H7 0.7037 0.3148 0.3610 0.061 Uiso calc R 1 . .
C C8 0.6547(3) 0.56332(14) 0.30623(6) 0.0426(3) Uani d . 1 . .
C C9 0.8488(3) 0.65824(16) 0.29241(7) 0.0509(4) Uani d . 1 . .
H H9 0.8994 0.7271 0.3186 0.061 Uiso calc R 1 . .
C C10 0.9667(3) 0.65163(17) 0.24064(7) 0.0552(4) Uani d . 1 . .
H H10 1.1004 0.7139 0.2326 0.066 Uiso calc R 1 . .
C C11 0.8866(3) 0.55235(15) 0.20044(6) 0.0459(3) Uani d . 1 . .
C C12 0.6853(3) 0.46052(15) 0.21229(6) 0.0457(3) Uani d . 1 . .
H H12A 0.6253 0.3962 0.1847 0.055 Uiso calc R 1 . .
C C13 0.5745(3) 0.46505(14) 0.26519(6) 0.0451(3) Uani d . 1 . .
H H13 0.4440 0.4013 0.2735 0.054 Uiso calc R 1 . .
H H1 0.147(4) 0.141(2) 0.5179(8) 0.091(7) Uiso d D 1 . .
H H3 0.946(5) 0.4859(19) 0.1296(9) 0.103(9) Uiso d D 1 . .
H H11 0.260(4) 0.8047(19) 0.4233(10) 0.101(8) Uiso d D 1 . .
H H12 0.262(5) 0.921(2) 0.4565(10) 0.111(9) Uiso d D 1 . .

loop_
_atom_site_aniso_label
_atom_site_aniso_U_11
_atom_site_aniso_U_22
_atom_site_aniso_U_33
_atom_site_aniso_U_12
_atom_site_aniso_U_13
_atom_site_aniso_U_23
O1 0.0723(7) 0.0453(6) 0.0572(7) -0.0005(5) 0.0286(6) 0.0009(5)
O2 0.1019(10) 0.0421(6) 0.0609(7) 0.0052(6) 0.0298(7) -0.0063(5)
O3 0.0714(8) 0.0729(8) 0.0487(6) -0.0131(6) 0.0223(6) -0.0028(6)
O1W 0.0679(7) 0.0496(7) 0.0508(6) -0.0027(6) 0.0174(6) -0.0040(5)
C1 0.0537(8) 0.0424(8) 0.0440(7) 0.0039(6) 0.0080(6) -0.0038(6)
C2 0.0493(8) 0.0432(8) 0.0413(7) 0.0013(6) 0.0103(6) -0.0042(6)
C3 0.0859(12) 0.0445(9) 0.0784(12) 0.0133(8) 0.0452(10) -0.0004(8)
C4 0.0808(12) 0.0522(9) 0.0741(11) 0.0072(8) 0.0478(10) -0.0008(8)
C5 0.0519(8) 0.0429(8) 0.0429(7) -0.0032(6) 0.0118(6) -0.0021(6)
C6 0.0650(9) 0.0450(8) 0.0539(9) 0.0108(7) 0.0234(7) 0.0010(7)
C7 0.0582(9) 0.0501(8) 0.0470(8) 0.0083(7) 0.0223(7) 0.0007(6)
C8 0.0485(7) 0.0388(7) 0.0411(7) 0.0031(6) 0.0074(6) 0.0012(6)
C9 0.0605(9) 0.0439(8) 0.0486(8) -0.0085(7) 0.0064(7) -0.0056(6)
C10 0.0595(9) 0.0514(9) 0.0559(9) -0.0154(7) 0.0123(7) -0.0002(7)
C11 0.0505(8) 0.0468(8) 0.0413(7) 0.0020(6) 0.0089(6) 0.0052(6)
C12 0.0539(8) 0.0426(8) 0.0408(7) -0.0022(6) 0.0045(6) -0.0030(6)
C13 0.0497(8) 0.0407(7) 0.0458(7) -0.0041(6) 0.0088(6) -0.0001(6)

loop_
_atom_type_symbol
_atom_type_description
_atom_type_scat_dispersion_real
_atom_type_scat_dispersion_imag
_atom_type_scat_source
C C 0.0033 0.0016 'International Tables Vol C Tables 4.2.6.8 and 6.1.1.4'
H H 0.0000 0.0000 'International Tables Vol C Tables 4.2.6.8 and 6.1.1.4'
O O 0.0106 0.0060 'International Tables Vol C Tables 4.2.6.8 and 6.1.1.4'

loop_
_geom_angle_atom_site_label_1
_geom_angle_atom_site_label_2
_geom_angle_atom_site_label_3
_geom_angle_site_symmetry_1
_geom_angle_site_symmetry_3
_geom_angle
_geom_angle_publ_flag
C5 O1 H1 . . 110.4(16) ?
C11 O3 H3 . . 108.2(17) ?
H11 O1W H12 . . 110(2) ?
O2 C1 C8 . . 119.34(13) ?
O2 C1 C2 . . 119.92(13) ?
C8 C1 C2 . . 120.73(12) ?
C3 C2 C7 . . 117.41(14) ?
C3 C2 C1 . . 119.09(13) ?
C7 C2 C1 . . 123.34(12) ?
C4 C3 C2 . . 121.61(15) ?
C4 C3 H3A . . 119.2 ?
C2 C3 H3A . . 119.2 ?
C3 C4 C5 . . 120.11(14) ?
C3 C4 H4 . . 119.9 ?
C5 C4 H4 . . 119.9 ?
O1 C5 C4 . . 122.29(12) ?
O1 C5 C6 . . 118.08(13) ?
C4 C5 C6 . . 119.64(14) ?
C7 C6 C5 . . 119.90(14) ?
C7 C6 H6 . . 120.1 ?
C5 C6 H6 . . 120.1 ?
C6 C7 C2 . . 121.32(13) ?
C6 C7 H7 . . 119.3 ?
C2 C7 H7 . . 119.3 ?
C13 C8 C9 . . 118.22(13) ?
C13 C8 C1 . . 122.62(13) ?
C9 C8 C1 . . 119.08(13) ?
C10 C9 C8 . . 121.01(14) ?
C10 C9 H9 . . 119.5 ?
C8 C9 H9 . . 119.5 ?
C9 C10 C11 . . 120.05(14) ?
C9 C10 H10 . . 120.0 ?
C11 C10 H10 . . 120.0 ?
O3 C11 C10 . . 117.16(13) ?
O3 C11 C12 . . 122.99(14) ?
C10 C11 C12 . . 119.84(13) ?
C13 C12 C11 . . 119.68(13) ?
C13 C12 H12A . . 120.2 ?
C11 C12 H12A . . 120.2 ?
C12 C13 C8 . . 121.10(13) ?
C12 C13 H13 . . 119.5 ?
C8 C13 H13 . . 119.5 ?

loop_
_geom_bond_atom_site_label_1
_geom_bond_atom_site_label_2
_geom_bond_site_symmetry_2
_geom_bond_distance
_geom_bond_publ_flag
O1 C5 . 1.3659(17) ?
O1 H1 . 0.847(10) ?
O2 C1 . 1.2322(18) ?
O3 C11 . 1.3566(17) ?
O3 H3 . 0.847(10) ?
O1W H11 . 0.841(10) ?
O1W H12 . 0.844(10) ?
C1 C8 . 1.4771(19) ?
C1 C2 . 1.479(2) ?
C2 C3 . 1.385(2) ?
C2 C7 . 1.390(2) ?
C3 C4 . 1.371(2) ?
C3 H3A . 0.9300 ?
C4 C5 . 1.374(2) ?
C4 H4 . 0.9300 ?
C5 C6 . 1.3784(19) ?
C6 C7 . 1.377(2) ?
C6 H6 . 0.9300 ?
C7 H7 . 0.9300 ?
C8 C13 . 1.390(2) ?
C8 C9 . 1.393(2) ?
C9 C10 . 1.375(2) ?
C9 H9 . 0.9300 ?
C10 C11 . 1.384(2) ?
C10 H10 . 0.9300 ?
C11 C12 . 1.386(2) ?
C12 C13 . 1.3810(19) ?
C12 H12A . 0.9300 ?
C13 H13 . 0.9300 ?

loop_
_geom_hbond_atom_site_label_D
_geom_hbond_atom_site_label_H
_geom_hbond_atom_site_label_A
_geom_hbond_site_symmetry_A
_geom_hbond_distance_DH
_geom_hbond_distance_HA
_geom_hbond_distance_DA
_geom_hbond_angle_DHA
_geom_hbond_publ_flag
O1 H1 O1w 3_566 0.850(10) 1.950(10) 2.774(2) 164(2) yes
O3 H3 O1w 2_645 0.850(10) 1.950(10) 2.773(2) 164(2) yes
O1w H11 O2 . 0.840(10) 1.930(10) 2.762(2) 168(2) yes
O1w H12 O1 1_565 0.840(10) 2.18(2) 2.898(2) 143(2) yes

loop_
_geom_torsion_atom_site_label_1
_geom_torsion_atom_site_label_2
_geom_torsion_atom_site_label_3
_geom_torsion_atom_site_label_4
_geom_torsion_site_symmetry_1
_geom_torsion_site_symmetry_2
_geom_torsion_site_symmetry_3
_geom_torsion_site_symmetry_4
_geom_torsion
_geom_torsion_publ_flag
O2 C1 C2 C3 . . . . 22.9(2) ?
C8 C1 C2 C3 . . . . -158.45(16) ?
O2 C1 C2 C7 . . . . -152.26(16) ?
C8 C1 C2 C7 . . . . 26.4(2) ?
C7 C2 C3 C4 . . . . 0.4(3) ?
C1 C2 C3 C4 . . . . -175.06(18) ?
C2 C3 C4 C5 . . . . 0.8(3) ?
C3 C4 C5 O1 . . . . 178.47(18) ?
C3 C4 C5 C6 . . . . -1.3(3) ?
O1 C5 C6 C7 . . . . -179.09(15) ?
C4 C5 C6 C7 . . . . 0.7(3) ?
C5 C6 C7 C2 . . . . 0.5(3) ?
C3 C2 C7 C6 . . . . -1.0(3) ?
C1 C2 C7 C6 . . . . 174.23(15) ?
O2 C1 C8 C13 . . . . -144.18(16) ?
C2 C1 C8 C13 . . . . 37.2(2) ?
O2 C1 C8 C9 . . . . 32.5(2) ?
C2 C1 C8 C9 . . . . -146.10(15) ?
C13 C8 C9 C10 . . . . -2.8(2) ?
C1 C8 C9 C10 . . . . -179.63(15) ?
C8 C9 C10 C11 . . . . 2.2(3) ?
C9 C10 C11 O3 . . . . -178.83(15) ?
C9 C10 C11 C12 . . . . 0.6(2) ?
O3 C11 C12 C13 . . . . 176.64(14) ?
C10 C11 C12 C13 . . . . -2.8(2) ?
C11 C12 C13 C8 . . . . 2.2(2) ?
C9 C8 C13 C12 . . . . 0.6(2) ?
C1 C8 C13 C12 . . . . 177.31(14) ?

loop_
_cod_related_entry_id
_cod_related_entry_database
_cod_related_entry_code
1 ChemSpider 30656328
